data_2007414
loop_
_publ_author_name
'Downs, R. T.'
'Somayazulu, M. S.'

_publ_section_title
;
 Carbon dioxide at 1.0 GPa
;
_journal_coden_ASTM ACSCEE
_journal_issue 7
_journal_name_full
;
 Acta Crystallographica, Section C: Crystal Structure Communications
;
_journal_page_first 897
_journal_page_last 898
_journal_paper_doi 10.1107/S0108270198001140
_journal_volume 54
_journal_year 1998
_chemical_compound_source synthetic
_chemical_formula_analytical 'C O2'
_chemical_formula_moiety 'C O2'
_chemical_formula_structural 'C O2'
_chemical_formula_sum 'C O2'
_chemical_formula_weight 44.01
_chemical_name_systematic 'carbon dioxide'
_space_group_crystal_system cubic
_space_group_IT_number 205
_space_group_name_Hall '-P 2ac 2ab 3'
_space_group_name_H-M_alt 'P a -3'
_symmetry_space_group_name_H-M 'P a 3'
_cell_angle_alpha 90
_cell_angle_beta 90
_cell_angle_gamma 90
_cell_formula_units_Z 4
_cell_length_a 5.4942(2)
_cell_length_b 5.4942(2)
_cell_length_c 5.4942(2)
_cell_measurement_reflns_used 18
_cell_measurement_temperature 293
_cell_measurement_theta_max 14.0
_cell_measurement_theta_min 6.4
_cell_volume 165.85(2)
_database_code_amcsd 0010314
_diffrn_ambient_pressure 1000000(5000)
_diffrn_ambient_temperature 293
_diffrn_measurement_device 'four-circle diffractometer'
_diffrn_measurement_method 'profile data from \q/2\q scans'
_diffrn_radiation_monochromator graphite
_diffrn_radiation_source 'sealed X-ray tube'
_diffrn_radiation_type 'Mo K\a'
_diffrn_radiation_wavelength 0.7107
_diffrn_reflns_av_R_equivalents 0.034
_diffrn_reflns_limit_h_max 6
_diffrn_reflns_limit_h_min -6
_diffrn_reflns_limit_k_max 7
_diffrn_reflns_limit_k_min -7
_diffrn_reflns_limit_l_max 5
_diffrn_reflns_limit_l_min -5
_diffrn_reflns_number 596
_diffrn_reflns_theta_max 30
_diffrn_reflns_theta_min 0
_diffrn_standards_decay_% 9
_diffrn_standards_interval_time 180
_diffrn_standards_number 2
_exptl_absorpt_coefficient_mu .172
_exptl_absorpt_correction_type none
_exptl_crystal_colour colourless
_exptl_crystal_density_diffrn 1.762
_exptl_crystal_description disc
_exptl_crystal_F_000 88.
_exptl_crystal_size_rad .25
_refine_diff_density_max 0.063
_refine_diff_density_min -0.082
_refine_ls_extinction_method none
_refine_ls_goodness_of_fit_obs 1.28
_refine_ls_hydrogen_treatment none
_refine_ls_matrix_type full
_refine_ls_number_constraints 14
_refine_ls_number_parameters 6
_refine_ls_number_reflns 43
_refine_ls_R_factor_all .078
_refine_ls_R_factor_obs .041
_refine_ls_shift/esd_max .01
_refine_ls_shift/esd_mean .00
_refine_ls_structure_factor_coef F
_refine_ls_weighting_details 'w = 1/[\s^2^(F)+(0.0055F)^2^]'
_refine_ls_weighting_scheme calc
_refine_ls_wR_factor_all .019
_refine_ls_wR_factor_obs .018
_reflns_number_observed 43
_reflns_number_total 78
_reflns_observed_criterion I>2\s(I)
_cod_depositor_comments
;
 Adding additional information after consulting the original
 publication and the supplementary material. Marking entry as
 being related to the AMCSD entry 0010314.

 Antanas Vaitkus,
 2018-08-12
;
_cod_database_code 2007414
_amcsd_formula_title CO2

loop_
_space_group_symop_id
_space_group_symop_operation_xyz
1 x,y,z
2 1/2+z,x,1/2-y
3 z,1/2-x,1/2+y
4 1/2-z,1/2+x,y
5 -z,-x,-y
6 1/2+y,1/2-z,-x
7 1/2-y,-z,1/2+x
8 -y,1/2+z,1/2-x
9 y,z,x
10 x,1/2-y,1/2+z
11 1/2-x,1/2+y,z
12 1/2+x,y,1/2-z
13 -x,-y,-z
14 1/2-z,-x,1/2+y
15 -z,1/2+x,1/2-y
16 1/2+z,1/2-x,-y
17 z,x,y
18 1/2-y,1/2+z,x
19 1/2+y,z,1/2-x
20 y,1/2-z,1/2+x
21 -y,-z,-x
22 -x,1/2+y,1/2-z
23 1/2+x,1/2-y,-z
24 1/2-x,-y,1/2+z

loop_
_atom_site_aniso_label
_atom_site_aniso_U_11
_atom_site_aniso_U_22
_atom_site_aniso_U_33
_atom_site_aniso_U_12
_atom_site_aniso_U_13
_atom_site_aniso_U_23
C 0.03705 0.03705 0.03705 0.00658 0.00658 0.00658
O 0.05209 0.05209 0.05209 -0.00664 -0.00664 -0.00664

loop_
_atom_site_label
_atom_site_fract_x
_atom_site_fract_y
_atom_site_fract_z
C 0 0 0
O .1207(3) .1207(3) .1207(3)

loop_
_atom_type_symbol
_atom_type_description
_atom_type_scat_dispersion_real
_atom_type_scat_dispersion_imag
_atom_type_scat_source
C 0 .002 .002 Doyle_and_Turner,_Acta_Cryst_A24_(1968)_390
O 0 .008 .006 Doyle_and_Turner,_Acta_Cryst_A24_(1968)_390

loop_
_geom_bond_atom_site_label_1
_geom_bond_atom_site_label_2
_geom_bond_site_symmetry_1
_geom_bond_site_symmetry_2
_geom_bond_distance
_geom_bond_publ_flag
C O . . 1.1486(9) yes

loop_
_cod_related_entry_id
_cod_related_entry_database
_cod_related_entry_code
1 ChemSpider 274
2 AMCSD 0010314
